data_4311123
loop_
_publ_author_name
'Xavi Ribas'
'Jo\~ao C. Dias'
'Jorge Morgado'
'Klaus Wurst'
'Isabel C. Santos'
'Manuel Almeida'
'Jos\'e Vidal-Gancedo'
'Jaume Veciana'
'Concepci\'o Rovira'

_publ_section_title
;
 Alkaline Side-Coordination Strategy for the Design of Nickel(II) and
 Nickel(III) Bis(1,2-diselenolene) Complex Based Materials
;
_journal_name_full 'Inorganic Chemistry'
_journal_page_first 3631
_journal_page_last 3641
_journal_paper_doi 10.1021/ic049860x
_journal_volume 43
_journal_year 2004
_chemical_formula_sum 'C20 H38 N3 Ni0.5 Se2'
_chemical_formula_weight 507.81
_chemical_name_systematic
;
 ?
;
_space_group_IT_number 14
_symmetry_cell_setting monoclinic
_symmetry_space_group_name_Hall '-P 2yn'
_symmetry_space_group_name_H-M 'P 1 21/n 1'
_atom_sites_solution_hydrogens geom
_atom_sites_solution_primary direct
_atom_sites_solution_secondary difmap
_audit_creation_method SHELXL-97
_cell_angle_alpha 90.000(5)
_cell_angle_beta 99.382(15)
_cell_angle_gamma 90.000(5)
_cell_formula_units_Z 4
_cell_length_a 8.2493(13)
_cell_length_b 20.3335(19)
_cell_length_c 14.238(3)
_cell_measurement_temperature 293(2)
_cell_volume 2356.3(7)
_computing_structure_refinement 'SHELXL-97 (Sheldrick, 1997)'
_diffrn_ambient_temperature 293(2)
_diffrn_measured_fraction_theta_full 0.982
_diffrn_measured_fraction_theta_max 0.982
_diffrn_measurement_method \w-2\q
_diffrn_radiation_monochromator graphite
_diffrn_radiation_source 'fine-focus sealed tube'
_diffrn_radiation_type MoK\a
_diffrn_radiation_wavelength 0.71069
_diffrn_reflns_av_R_equivalents 0.0593
_diffrn_reflns_av_sigmaI/netI 0.1218
_diffrn_reflns_limit_h_max 0
_diffrn_reflns_limit_h_min -10
_diffrn_reflns_limit_k_max 25
_diffrn_reflns_limit_k_min 0
_diffrn_reflns_limit_l_max 18
_diffrn_reflns_limit_l_min -17
_diffrn_reflns_number 5428
_diffrn_reflns_theta_full 27.06
_diffrn_reflns_theta_max 27.06
_diffrn_reflns_theta_min 2.68
_diffrn_standards_decay_% 0
_exptl_absorpt_coefficient_mu 3.534
_exptl_absorpt_correction_T_max 0.9990
_exptl_absorpt_correction_T_min 0.9160
_exptl_absorpt_correction_type psi-scan
_exptl_crystal_colour orange
_exptl_crystal_density_diffrn 1.431
_exptl_crystal_density_method 'not measured'
_exptl_crystal_description needle
_exptl_crystal_F_000 1044
_exptl_crystal_size_max 0.8
_exptl_crystal_size_mid 0.22
_exptl_crystal_size_min 0.20
_refine_diff_density_max 0.532
_refine_diff_density_min -0.395
_refine_diff_density_rms 0.087
_refine_ls_extinction_method none
_refine_ls_goodness_of_fit_ref 0.987
_refine_ls_hydrogen_treatment mixed
_refine_ls_matrix_type full
_refine_ls_number_parameters 232
_refine_ls_number_reflns 5087
_refine_ls_number_restraints 1
_refine_ls_restrained_S_all 0.989
_refine_ls_R_factor_all 0.2270
_refine_ls_R_factor_gt 0.0853
_refine_ls_shift/su_max 0.000
_refine_ls_shift/su_mean 0.000
_refine_ls_structure_factor_coef Fsqd
_refine_ls_weighting_details 'calc w=1/[\s^2^(Fo^2^)+(0.0568P)^2^+0.0000P] where P=(Fo^2^+2Fc^2^)/3'
_refine_ls_weighting_scheme calc
_refine_ls_wR_factor_gt 0.1263
_refine_ls_wR_factor_ref 0.1613
_reflns_number_gt 2037
_reflns_number_total 5087
_reflns_threshold_expression >2sigma(I)
_cod_data_source_file ic049860xsi20040203_051657.cif
_cod_data_source_block nipdsb
_cod_original_cell_volume 2356.4(6)
_cod_original_formula_sum 'C20 H38 N3 Ni0.50 Se2'
_cod_database_code 4311123

loop_
_symmetry_equiv_pos_as_xyz
'x, y, z'
'-x+1/2, y+1/2, -z+1/2'
'-x, -y, -z'
'x-1/2, -y-1/2, z-1/2'

loop_
_atom_site_label
_atom_site_type_symbol
_atom_site_fract_x
_atom_site_fract_y
_atom_site_fract_z
_atom_site_U_iso_or_equiv
_atom_site_adp_type
_atom_site_occupancy
_atom_site_symmetry_multiplicity
_atom_site_calc_flag
_atom_site_refinement_flags
_atom_site_disorder_assembly
_atom_site_disorder_group
Ni Ni 0.5000 0.5000 0.5000 0.0609(4) Uani 1 2 d S . .
Se1 Se 0.54078(12) 0.40278(5) 0.58241(6) 0.0804(3) Uani 1 1 d . . .
Se2 Se 0.39820(11) 0.54953(4) 0.62207(6) 0.0729(3) Uani 1 1 d . . .
N N 0.0813(9) 0.3530(3) 0.3091(5) 0.0659(18) Uani 1 1 d . . .
N1 N 0.4677(9) 0.3709(4) 0.7607(6) 0.087(2) Uani 1 1 d . . .
C21 C 0.1724(11) 0.3875(4) 0.2384(6) 0.079(3) Uani 1 1 d . . .
H21A H 0.2872 0.3909 0.2669 0.094 Uiso 1 1 calc R . .
H21B H 0.1668 0.3597 0.1826 0.094 Uiso 1 1 calc R . .
N2 N 0.3393(9) 0.4959(4) 0.7926(6) 0.088(2) Uani 1 1 d . . .
C12 C 0.0383(11) 0.3626(4) 0.4828(6) 0.078(3) Uani 1 1 d . . .
H12A H 0.1155 0.3278 0.5054 0.094 Uiso 1 1 calc R . .
H12B H -0.0689 0.3426 0.4644 0.094 Uiso 1 1 calc R . .
C4 C 0.3484(12) 0.4464(7) 0.8560(7) 0.098(3) Uani 1 1 d . . .
H4 H 0.3103 0.4541 0.9130 0.118 Uiso 1 1 calc R . .
C2 C 0.3981(9) 0.4826(4) 0.7134(6) 0.064(2) Uani 1 1 d . . .
C1 C 0.4610(10) 0.4197(5) 0.6960(6) 0.069(2) Uani 1 1 d . . .
C11 C 0.0893(11) 0.3938(4) 0.3970(5) 0.070(2) Uani 1 1 d . . .
H11A H 0.0212 0.4323 0.3810 0.084 Uiso 1 1 calc R . .
H11B H 0.2016 0.4090 0.4148 0.084 Uiso 1 1 calc R . .
C22 C 0.1140(11) 0.4540(4) 0.2062(6) 0.085(3) Uani 1 1 d . . .
H22A H 0.1350 0.4844 0.2593 0.102 Uiso 1 1 calc R . .
H22B H -0.0036 0.4528 0.1842 0.102 Uiso 1 1 calc R . .
C42 C 0.3307(12) 0.2876(4) 0.3747(7) 0.091(3) Uani 1 1 d . . .
H42A H 0.3407 0.3119 0.4340 0.110 Uiso 1 1 calc R . .
H42B H 0.3939 0.3107 0.3332 0.110 Uiso 1 1 calc R . .
C31 C -0.1009(11) 0.3443(5) 0.2660(6) 0.086(3) Uani 1 1 d . . .
H31A H -0.1536 0.3199 0.3112 0.103 Uiso 1 1 calc R . .
H31B H -0.1511 0.3875 0.2594 0.103 Uiso 1 1 calc R . .
C41 C 0.1550(13) 0.2863(4) 0.3293(7) 0.091(3) Uani 1 1 d . . .
H41A H 0.0924 0.2629 0.3707 0.110 Uiso 1 1 calc R . .
H41B H 0.1456 0.2621 0.2700 0.110 Uiso 1 1 calc R . .
C3 C 0.4099(12) 0.3859(6) 0.8417(8) 0.098(3) Uani 1 1 d . . .
H3 H 0.4123 0.3541 0.8887 0.118 Uiso 1 1 calc R . .
C13 C 0.0304(11) 0.4107(4) 0.5637(6) 0.081(3) Uani 1 1 d . . .
H13A H 0.1292 0.4374 0.5723 0.097 Uiso 1 1 calc R . .
H13B H -0.0623 0.4399 0.5451 0.097 Uiso 1 1 calc R . .
C14 C 0.0142(12) 0.3803(4) 0.6563(6) 0.094(3) Uani 1 1 d . . .
H14A H 0.0123 0.4141 0.7031 0.141 Uiso 1 1 calc R . .
H14B H 0.1058 0.3516 0.6760 0.141 Uiso 1 1 calc R . .
H14C H -0.0860 0.3555 0.6496 0.141 Uiso 1 1 calc R . .
C24 C 0.1626(14) 0.5453(5) 0.0971(7) 0.125(4) Uani 1 1 d . . .
H24A H 0.2212 0.5561 0.0462 0.187 Uiso 1 1 calc R . .
H24B H 0.1957 0.5745 0.1498 0.187 Uiso 1 1 calc R . .
H24C H 0.0467 0.5498 0.0755 0.187 Uiso 1 1 calc R . .
C43 C 0.4034(16) 0.2179(5) 0.3952(8) 0.127(4) Uani 1 1 d . . .
H43A H 0.3409 0.1951 0.4372 0.152 Uiso 1 1 calc R . .
H43B H 0.3920 0.1935 0.3360 0.152 Uiso 1 1 calc R . .
C32 C -0.1386(14) 0.3103(6) 0.1721(7) 0.114(4) Uani 1 1 d . . .
H32A H -0.0951 0.3365 0.1250 0.137 Uiso 1 1 calc R . .
H32B H -0.0820 0.2683 0.1767 0.137 Uiso 1 1 calc R . .
C23 C 0.1991(13) 0.4779(5) 0.1273(7) 0.110(4) Uani 1 1 d . . .
H23A H 0.3168 0.4739 0.1477 0.132 Uiso 1 1 calc R . .
H23B H 0.1693 0.4492 0.0728 0.132 Uiso 1 1 calc R . .
C44 C 0.5833(13) 0.2189(6) 0.4404(9) 0.153(5) Uani 1 1 d . . .
H44A H 0.6221 0.1746 0.4511 0.230 Uiso 1 1 calc R . .
H44B H 0.5952 0.2419 0.5001 0.230 Uiso 1 1 calc R . .
H44C H 0.6463 0.2408 0.3988 0.230 Uiso 1 1 calc R . .
C33 C -0.311(2) 0.2990(10) 0.1391(12) 0.204(9) Uani 1 1 d D . .
H33A H -0.3142 0.2750 0.0799 0.245 Uiso 1 1 calc R . .
H33B H -0.3427 0.2675 0.1840 0.245 Uiso 1 1 calc R . .
C34 C -0.430(2) 0.3375(10) 0.1231(14) 0.231(11) Uani 1 1 d D . .
H34A H -0.5259 0.3138 0.0941 0.347 Uiso 1 1 calc R . .
H34B H -0.4059 0.3717 0.0809 0.347 Uiso 1 1 calc R . .
H34C H -0.4495 0.3566 0.1818 0.347 Uiso 1 1 calc R . .

loop_
_atom_site_aniso_label
_atom_site_aniso_U_11
_atom_site_aniso_U_22
_atom_site_aniso_U_33
_atom_site_aniso_U_23
_atom_site_aniso_U_13
_atom_site_aniso_U_12
Ni 0.0470(9) 0.0681(10) 0.0691(10) -0.0094(8) 0.0139(7) 0.0015(7)
Se1 0.0808(7) 0.0775(7) 0.0863(7) 0.0007(5) 0.0238(5) 0.0191(5)
Se2 0.0744(6) 0.0698(6) 0.0800(6) -0.0091(5) 0.0285(5) 0.0032(5)
N 0.082(5) 0.045(4) 0.074(5) -0.002(4) 0.025(4) -0.002(4)
N1 0.075(5) 0.096(6) 0.088(6) 0.015(5) 0.010(5) 0.005(5)
C21 0.084(7) 0.077(7) 0.078(6) -0.004(5) 0.020(5) -0.014(5)
N2 0.092(6) 0.097(6) 0.081(6) -0.007(5) 0.033(5) -0.001(5)
C12 0.101(7) 0.057(5) 0.080(6) 0.018(5) 0.027(5) 0.020(5)
C4 0.095(8) 0.135(10) 0.070(7) 0.007(7) 0.027(6) -0.005(8)
C2 0.049(5) 0.078(6) 0.064(6) -0.013(5) 0.005(4) -0.011(5)
C1 0.052(5) 0.081(6) 0.071(6) -0.001(5) 0.002(4) -0.007(5)
C11 0.079(6) 0.052(5) 0.077(6) -0.012(5) 0.004(5) 0.010(4)
C22 0.096(7) 0.065(6) 0.096(7) -0.003(5) 0.018(6) -0.012(6)
C42 0.091(8) 0.074(7) 0.116(8) -0.003(6) 0.039(6) 0.005(6)
C31 0.073(7) 0.091(7) 0.095(7) -0.024(6) 0.022(5) -0.026(5)
C41 0.114(9) 0.066(6) 0.103(7) -0.014(5) 0.046(7) -0.004(6)
C3 0.093(8) 0.119(10) 0.086(8) 0.017(7) 0.023(6) 0.003(7)
C13 0.078(6) 0.082(6) 0.079(7) -0.016(5) 0.004(5) 0.015(5)
C14 0.117(8) 0.106(8) 0.060(6) 0.005(5) 0.018(6) 0.033(6)
C24 0.131(10) 0.115(9) 0.125(9) 0.035(8) 0.010(7) -0.011(8)
C43 0.168(12) 0.072(7) 0.155(11) 0.007(7) 0.070(9) 0.034(8)
C32 0.104(9) 0.130(10) 0.107(8) -0.022(7) 0.012(7) -0.018(7)
C23 0.102(8) 0.111(9) 0.110(9) 0.029(7) -0.002(7) -0.012(7)
C44 0.088(9) 0.157(11) 0.218(14) 0.047(11) 0.034(9) 0.063(8)
C33 0.149(17) 0.27(3) 0.187(16) -0.122(16) 0.014(14) -0.092(16)
C34 0.126(15) 0.26(2) 0.28(2) -0.095(18) -0.045(15) 0.036(14)

loop_
_atom_type_symbol
_atom_type_description
_atom_type_scat_dispersion_real
_atom_type_scat_dispersion_imag
_atom_type_scat_source
C C 0.0033 0.0016 'International Tables Vol C Tables 4.2.6.8 and 6.1.1.4'
H H 0.0000 0.0000 'International Tables Vol C Tables 4.2.6.8 and 6.1.1.4'
N N 0.0061 0.0033 'International Tables Vol C Tables 4.2.6.8 and 6.1.1.4'
Ni Ni 0.3393 1.1124 'International Tables Vol C Tables 4.2.6.8 and 6.1.1.4'
Se Se -0.0929 2.2259 'International Tables Vol C Tables 4.2.6.8 and 6.1.1.4'

loop_
_geom_angle_atom_site_label_1
_geom_angle_atom_site_label_2
_geom_angle_atom_site_label_3
_geom_angle
_geom_angle_site_symmetry_1
_geom_angle_site_symmetry_3
_geom_angle_publ_flag
Se2 Ni Se2 180.0 . 3_666 ?
Se2 Ni Se1 88.16(3) . 3_666 ?
Se2 Ni Se1 91.84(3) 3_666 3_666 ?
Se2 Ni Se1 91.84(3) . . ?
Se2 Ni Se1 88.16(3) 3_666 . ?
Se1 Ni Se1 180.00(4) 3_666 . ?
C1 Se1 Ni 103.9(3) . . ?
C2 Se2 Ni 104.4(3) . . ?
C41 N C11 112.4(6) . . ?
C41 N C21 108.4(6) . . ?
C11 N C21 109.8(6) . . ?
C41 N C31 108.3(7) . . ?
C11 N C31 107.8(6) . . ?
C21 N C31 110.2(6) . . ?
C1 N1 C3 115.8(9) . . ?
C22 C21 N 117.0(7) . . ?
C2 N2 C4 115.4(9) . . ?
C11 C12 C13 113.4(7) . . ?
N2 C4 C3 123.9(10) . . ?
N2 C2 C1 121.9(8) . . ?
N2 C2 Se2 118.7(7) . . ?
C1 C2 Se2 119.3(6) . . ?
N1 C1 C2 121.3(8) . . ?
N1 C1 Se1 118.2(7) . . ?
C2 C1 Se1 120.5(7) . . ?
N C11 C12 117.9(6) . . ?
C21 C22 C23 111.0(8) . . ?
C41 C42 C43 112.7(9) . . ?
C32 C31 N 117.3(8) . . ?
C42 C41 N 113.9(8) . . ?
N1 C3 C4 121.6(10) . . ?
C14 C13 C12 115.2(7) . . ?
C44 C43 C42 113.0(10) . . ?
C33 C32 C31 114.6(10) . . ?
C24 C23 C22 115.3(10) . . ?
C34 C33 C32 132(2) . . ?

loop_
_geom_bond_atom_site_label_1
_geom_bond_atom_site_label_2
_geom_bond_distance
_geom_bond_site_symmetry_2
_geom_bond_publ_flag
Ni Se2 2.2839(9) . ?
Ni Se2 2.2839(9) 3_666 ?
Ni Se1 2.2955(9) 3_666 ?
Ni Se1 2.2955(9) . ?
Se1 C1 1.874(8) . ?
Se2 C2 1.883(8) . ?
N C41 1.493(10) . ?
N C11 1.495(9) . ?
N C21 1.523(9) . ?
N C31 1.538(10) . ?
N1 C1 1.349(10) . ?
N1 C3 1.353(11) . ?
C21 C22 1.484(11) . ?
N2 C2 1.327(9) . ?
N2 C4 1.345(12) . ?
C12 C11 1.496(10) . ?
C12 C13 1.522(10) . ?
C4 C3 1.358(13) . ?
C2 C1 1.416(11) . ?
C22 C23 1.499(11) . ?
C42 C41 1.487(12) . ?
C42 C43 1.548(12) . ?
C31 C32 1.492(11) . ?
C13 C14 1.481(10) . ?
C24 C23 1.453(12) . ?
C43 C44 1.518(14) . ?
C32 C33 1.443(17) . ?
C33 C34 1.245(19) . ?
